data_4110772
loop_
_publ_author_name
'Matthias Driess'
'Shenglai Yao'
'Markus Brym'
'Christoph van W\"ullen'
'Dieter Lentz'

_publ_contact_author_address
;Technische Universitaet Berlin
Institute of Chemistry: Metalorganics and Inorganic Materials
Sekretariat C2 
Strasse des 17. Juni 135
10623 Berlin
Germany
;
_publ_contact_author_email matthias.driess@tu-berlin.de
_publ_contact_author_fax +49(0)30-314-29732
_publ_contact_author_name 'Matthias Driess'
_publ_contact_author_phone +49(0)30-314-29731
_publ_section_title
;
 A New Type of N-Heterocyclic Silylene with Ambivalent Reactivity
;
_journal_name_full 'Journal of the American Chemical Society'
_journal_page_first 9628
_journal_page_last 9629
_journal_paper_doi 10.1021/ja062928i
_journal_volume 128
_journal_year 2006
_chemical_formula_sum 'C29 H40 Br2 N2 Si'
_chemical_formula_weight 604.54
_space_group_IT_number 14
_symmetry_cell_setting monoclinic
_symmetry_Int_Tables_number 14
_symmetry_space_group_name_Hall '-P 2yn'
_symmetry_space_group_name_H-M 'P 1 21/n 1'
_atom_sites_solution_hydrogens geom
_atom_sites_solution_primary direct
_atom_sites_solution_secondary difmap
_audit_creation_method SHELXL-97
_cell_angle_alpha 90.00
_cell_angle_beta 117.257(2)
_cell_angle_gamma 90.00
_cell_formula_units_Z 4
_cell_length_a 12.5896(11)
_cell_length_b 19.4347(18)
_cell_length_c 13.3933(12)
_cell_measurement_temperature 173(2)
_cell_volume 2913.1(5)
_computing_cell_refinement 'SAINT (Siemens, 1995)'
_computing_data_collection 'SMART (Siemens, 1995)'
_computing_data_reduction 'SAINT (Siemens, 1995)'
_computing_publication_material 'SHELXL-97 (Sheldrick, 1997)'
_computing_structure_refinement 'SHELXL-97 (Sheldrick, 1997)'
_computing_structure_solution 'SHELXS-97 (Sheldrick, 1990)'
_diffrn_ambient_temperature 173(2)
_diffrn_measured_fraction_theta_full 0.999
_diffrn_measured_fraction_theta_max 0.999
_diffrn_measurement_device_type 'Siemens SMART CCD'
_diffrn_measurement_method \w
_diffrn_radiation_monochromator graphite
_diffrn_radiation_probe x-ray
_diffrn_radiation_type MoK\a
_diffrn_radiation_wavelength 0.71073
_diffrn_reflns_av_R_equivalents 0.0158
_diffrn_reflns_av_sigmaI/netI 0.0127
_diffrn_reflns_limit_h_max 16
_diffrn_reflns_limit_h_min -15
_diffrn_reflns_limit_k_max 24
_diffrn_reflns_limit_k_min -25
_diffrn_reflns_limit_l_max 17
_diffrn_reflns_limit_l_min -17
_diffrn_reflns_number 28476
_diffrn_reflns_theta_full 27.50
_diffrn_reflns_theta_max 27.50
_diffrn_reflns_theta_min 1.84
_diffrn_source 'fine-focus sealed tube'
_exptl_absorpt_coefficient_mu 2.843
_exptl_absorpt_correction_T_max 0.5357
_exptl_absorpt_correction_T_min 0.3171
_exptl_absorpt_correction_type empirical
_exptl_absorpt_process_details 'SADABS (Sheldrick, 1996)'
_exptl_crystal_colour colourless
_exptl_crystal_density_diffrn 1.378
_exptl_crystal_description rod
_exptl_crystal_F_000 1248
_exptl_crystal_size_max 0.50
_exptl_crystal_size_mid 0.35
_exptl_crystal_size_min 0.22
_refine_diff_density_max 0.562
_refine_diff_density_min -0.601
_refine_diff_density_rms 0.055
_refine_ls_extinction_method none
_refine_ls_goodness_of_fit_ref 1.025
_refine_ls_hydrogen_treatment constr
_refine_ls_matrix_type full
_refine_ls_number_parameters 316
_refine_ls_number_reflns 6692
_refine_ls_number_restraints 0
_refine_ls_restrained_S_all 1.025
_refine_ls_R_factor_all 0.0274
_refine_ls_R_factor_gt 0.0238
_refine_ls_shift/su_max 0.002
_refine_ls_shift/su_mean 0.000
_refine_ls_structure_factor_coef Fsqd
_refine_ls_weighting_details 'calc w=1/[\s^2^(Fo^2^)+(0.0393P)^2^+1.1688P] where P=(Fo^2^+2Fc^2^)/3'
_refine_ls_weighting_scheme calc
_refine_ls_wR_factor_gt 0.0637
_refine_ls_wR_factor_ref 0.0658
_reflns_number_gt 6061
_reflns_number_total 6692
_reflns_threshold_expression >2sigma(I)
_cod_data_source_file ja062928isi20060615_085907.cif
_cod_data_source_block SiBr2
_cod_original_sg_symbol_H-M 'P 21/n'
_cod_database_code 4110772

loop_
_symmetry_equiv_pos_as_xyz
'x, y, z'
'-x+1/2, y+1/2, -z+1/2'
'-x, -y, -z'
'x-1/2, -y-1/2, z-1/2'

loop_
_atom_site_label
_atom_site_type_symbol
_atom_site_fract_x
_atom_site_fract_y
_atom_site_fract_z
_atom_site_U_iso_or_equiv
_atom_site_adp_type
_atom_site_occupancy
_atom_site_symmetry_multiplicity
_atom_site_calc_flag
_atom_site_refinement_flags
Br1 Br 0.716429(14) 0.145781(9) 0.935821(13) 0.03176(5) Uani 1 1 d .
Si1 Si 0.61234(3) 0.091646(19) 0.77745(3) 0.01887(8) Uani 1 1 d .
N1 N 0.46184(11) 0.10397(6) 0.72627(10) 0.0196(2) Uani 1 1 d .
C1 C 0.26848(14) 0.10811(9) 0.56105(14) 0.0309(3) Uani 1 1 d .
H1A H 0.2299 0.1119 0.6074 0.037 Uiso 1 1 calc R
H1B H 0.2225 0.1076 0.4816 0.037 Uiso 1 1 calc R
Br2 Br 0.660582(15) -0.018615(8) 0.815639(16) 0.03356(6) Uani 1 1 d .
N2 N 0.65050(11) 0.11877(6) 0.67716(10) 0.0206(2) Uani 1 1 d .
C2 C 0.38810(13) 0.10346(7) 0.60782(12) 0.0229(3) Uani 1 1 d .
C3 C 0.44760(14) 0.09731(8) 0.53678(13) 0.0266(3) Uani 1 1 d .
H3 H 0.3974 0.0855 0.4606 0.032 Uiso 1 1 calc R
C4 C 0.56378(14) 0.10608(8) 0.56459(12) 0.0247(3) Uani 1 1 d .
C5 C 0.60944(16) 0.10070(11) 0.47891(14) 0.0363(4) Uani 1 1 d .
H5A H 0.5423 0.0925 0.4046 0.054 Uiso 1 1 calc R
H5B H 0.6661 0.0624 0.4986 0.054 Uiso 1 1 calc R
H5C H 0.6496 0.1437 0.4778 0.054 Uiso 1 1 calc R
C6 C 0.40117(12) 0.10517(7) 0.79624(12) 0.0204(3) Uani 1 1 d .
C7 C 0.38796(13) 0.16857(8) 0.84094(12) 0.0235(3) Uani 1 1 d .
C8 C 0.32572(14) 0.16910(8) 0.90424(14) 0.0285(3) Uani 1 1 d .
H8 H 0.3164 0.2112 0.9353 0.034 Uiso 1 1 calc R
C9 C 0.27725(14) 0.10949(9) 0.92282(13) 0.0292(3) Uani 1 1 d .
H9 H 0.2357 0.1109 0.9668 0.035 Uiso 1 1 calc R
C10 C 0.28939(14) 0.04801(8) 0.87731(13) 0.0264(3) Uani 1 1 d .
H10 H 0.2556 0.0074 0.8902 0.032 Uiso 1 1 calc R
C11 C 0.35018(13) 0.04441(7) 0.81286(12) 0.0219(3) Uani 1 1 d .
C12 C 0.35530(14) -0.02459(7) 0.76186(13) 0.0244(3) Uani 1 1 d .
H12 H 0.4030 -0.0187 0.7198 0.029 Uiso 1 1 calc R
C13 C 0.41681(16) -0.07915(9) 0.85302(16) 0.0342(4) Uani 1 1 d .
H13A H 0.4940 -0.0615 0.9095 0.051 Uiso 1 1 calc R
H13B H 0.4296 -0.1209 0.8190 0.051 Uiso 1 1 calc R
H13C H 0.3662 -0.0899 0.8889 0.051 Uiso 1 1 calc R
C14 C 0.22958(15) -0.04924(9) 0.67878(15) 0.0331(3) Uani 1 1 d .
H14A H 0.1823 -0.0570 0.7190 0.050 Uiso 1 1 calc R
H14B H 0.2356 -0.0923 0.6436 0.050 Uiso 1 1 calc R
H14C H 0.1906 -0.0142 0.6207 0.050 Uiso 1 1 calc R
C15 C 0.43183(15) 0.23639(8) 0.81679(14) 0.0292(3) Uani 1 1 d .
H15 H 0.4946 0.2258 0.7930 0.035 Uiso 1 1 calc R
C16 C 0.48753(18) 0.28323(10) 0.91978(17) 0.0415(4) Uani 1 1 d .
H16A H 0.4256 0.2983 0.9400 0.062 Uiso 1 1 calc R
H16B H 0.5231 0.3235 0.9026 0.062 Uiso 1 1 calc R
H16C H 0.5496 0.2579 0.9828 0.062 Uiso 1 1 calc R
C17 C 0.3290(2) 0.27320(10) 0.71932(18) 0.0470(5) Uani 1 1 d .
H17A H 0.2647 0.2824 0.7395 0.070 Uiso 1 1 calc R
H17B H 0.2986 0.2440 0.6523 0.070 Uiso 1 1 calc R
H17C H 0.3578 0.3168 0.7039 0.070 Uiso 1 1 calc R
C18 C 0.75489(13) 0.15941(8) 0.69595(12) 0.0224(3) Uani 1 1 d .
C19 C 0.86345(14) 0.12694(8) 0.71926(13) 0.0255(3) Uani 1 1 d .
C20 C 0.95958(15) 0.16847(9) 0.73192(16) 0.0352(4) Uani 1 1 d .
H20 H 1.0344 0.1477 0.7493 0.042 Uiso 1 1 calc R
C21 C 0.94790(17) 0.23882(10) 0.71972(17) 0.0414(4) Uani 1 1 d .
H21 H 1.0139 0.2660 0.7272 0.050 Uiso 1 1 calc R
C22 C 0.84055(16) 0.26994(9) 0.69657(16) 0.0371(4) Uani 1 1 d .
H22 H 0.8336 0.3185 0.6885 0.045 Uiso 1 1 calc R
C23 C 0.74210(15) 0.23141(8) 0.68487(13) 0.0277(3) Uani 1 1 d .
C24 C 0.62573(16) 0.26768(8) 0.65942(16) 0.0341(4) Uani 1 1 d .
H24 H 0.5711 0.2331 0.6670 0.041 Uiso 1 1 calc R
C25 C 0.6453(2) 0.32552(10) 0.7441(2) 0.0585(6) Uani 1 1 d .
H25A H 0.6960 0.3613 0.7364 0.088 Uiso 1 1 calc R
H25B H 0.6843 0.3068 0.8205 0.088 Uiso 1 1 calc R
H25C H 0.5680 0.3455 0.7294 0.088 Uiso 1 1 calc R
C26 C 0.5650(2) 0.29462(14) 0.5393(2) 0.0622(7) Uani 1 1 d .
H26A H 0.6168 0.3286 0.5292 0.093 Uiso 1 1 calc R
H26B H 0.4889 0.3163 0.5244 0.093 Uiso 1 1 calc R
H26C H 0.5502 0.2563 0.4869 0.093 Uiso 1 1 calc R
C27 C 0.88109(14) 0.04976(8) 0.73311(13) 0.0275(3) Uani 1 1 d .
H27 H 0.8007 0.0279 0.7060 0.033 Uiso 1 1 calc R
C28 C 0.93936(17) 0.02044(10) 0.66386(17) 0.0405(4) Uani 1 1 d .
H28A H 0.8912 0.0328 0.5847 0.061 Uiso 1 1 calc R
H28B H 0.9443 -0.0298 0.6714 0.061 Uiso 1 1 calc R
H28C H 1.0199 0.0396 0.6912 0.061 Uiso 1 1 calc R
C29 C 0.95577(16) 0.03085(9) 0.85731(15) 0.0359(4) Uani 1 1 d .
H29A H 1.0364 0.0499 0.8849 0.054 Uiso 1 1 calc R
H29B H 0.9605 -0.0193 0.8653 0.054 Uiso 1 1 calc R
H29C H 0.9181 0.0499 0.9010 0.054 Uiso 1 1 calc R

loop_
_atom_site_aniso_label
_atom_site_aniso_U_11
_atom_site_aniso_U_22
_atom_site_aniso_U_33
_atom_site_aniso_U_23
_atom_site_aniso_U_13
_atom_site_aniso_U_12
Br1 0.02605(9) 0.04435(10) 0.02257(8) -0.00789(6) 0.00914(7) -0.00574(6)
Si1 0.01789(18) 0.02021(18) 0.01903(18) 0.00096(14) 0.00891(15) -0.00059(14)
N1 0.0191(6) 0.0215(6) 0.0190(6) 0.0002(4) 0.0094(5) -0.0001(4)
C1 0.0234(8) 0.0408(9) 0.0255(8) 0.0038(6) 0.0087(6) 0.0012(6)
Br2 0.02836(9) 0.02453(8) 0.05082(11) 0.01194(6) 0.02075(8) 0.00521(6)
N2 0.0202(6) 0.0226(6) 0.0202(6) 0.0012(4) 0.0102(5) -0.0016(5)
C2 0.0223(7) 0.0228(7) 0.0216(7) 0.0013(5) 0.0083(6) -0.0004(5)
C3 0.0254(7) 0.0333(8) 0.0191(7) -0.0024(6) 0.0086(6) -0.0025(6)
C4 0.0266(7) 0.0283(7) 0.0207(7) -0.0011(5) 0.0121(6) -0.0011(6)
C5 0.0318(9) 0.0575(11) 0.0236(8) -0.0056(7) 0.0162(7) -0.0046(8)
C6 0.0176(6) 0.0242(7) 0.0196(6) 0.0004(5) 0.0088(5) 0.0014(5)
C7 0.0202(7) 0.0247(7) 0.0238(7) 0.0000(5) 0.0084(6) 0.0032(5)
C8 0.0265(8) 0.0302(8) 0.0296(8) -0.0027(6) 0.0137(7) 0.0057(6)
C9 0.0253(8) 0.0391(9) 0.0276(8) -0.0009(6) 0.0159(7) 0.0029(6)
C10 0.0235(7) 0.0307(8) 0.0274(7) 0.0011(6) 0.0137(6) -0.0015(6)
C11 0.0184(6) 0.0247(7) 0.0219(7) 0.0001(5) 0.0086(6) 0.0003(5)
C12 0.0242(7) 0.0230(7) 0.0290(7) -0.0015(6) 0.0147(6) -0.0033(6)
C13 0.0336(9) 0.0282(8) 0.0438(10) 0.0064(7) 0.0203(8) 0.0026(7)
C14 0.0300(8) 0.0324(8) 0.0369(9) -0.0071(7) 0.0153(7) -0.0083(7)
C15 0.0329(8) 0.0208(7) 0.0364(8) -0.0016(6) 0.0182(7) 0.0016(6)
C16 0.0441(11) 0.0332(9) 0.0476(11) -0.0122(8) 0.0213(9) -0.0077(8)
C17 0.0552(12) 0.0268(9) 0.0464(11) 0.0068(8) 0.0125(10) 0.0054(8)
C18 0.0222(7) 0.0256(7) 0.0212(7) 0.0008(5) 0.0115(6) -0.0035(5)
C19 0.0231(7) 0.0296(7) 0.0240(7) 0.0012(6) 0.0109(6) -0.0025(6)
C20 0.0242(8) 0.0395(9) 0.0425(10) 0.0058(7) 0.0158(7) -0.0023(7)
C21 0.0321(9) 0.0387(10) 0.0539(11) 0.0066(8) 0.0203(9) -0.0114(7)
C22 0.0383(10) 0.0278(8) 0.0474(10) 0.0058(7) 0.0214(9) -0.0056(7)
C23 0.0302(8) 0.0267(7) 0.0291(8) 0.0038(6) 0.0161(7) -0.0012(6)
C24 0.0383(9) 0.0238(7) 0.0493(10) 0.0080(7) 0.0278(8) 0.0026(6)
C25 0.0702(15) 0.0285(10) 0.1000(19) -0.0101(10) 0.0589(15) -0.0047(9)
C26 0.0473(12) 0.0753(16) 0.0703(15) 0.0421(13) 0.0324(12) 0.0250(11)
C27 0.0205(7) 0.0292(8) 0.0315(8) -0.0016(6) 0.0109(6) 0.0001(6)
C28 0.0345(10) 0.0455(10) 0.0450(10) -0.0074(8) 0.0213(9) 0.0035(8)
C29 0.0327(9) 0.0339(9) 0.0373(9) 0.0050(7) 0.0126(8) 0.0013(7)

loop_
_atom_type_symbol
_atom_type_description
_atom_type_scat_dispersion_real
_atom_type_scat_dispersion_imag
_atom_type_scat_source
C C 0.0033 0.0016 'International Tables Vol C Tables 4.2.6.8 and 6.1.1.4'
H H 0.0000 0.0000 'International Tables Vol C Tables 4.2.6.8 and 6.1.1.4'
N N 0.0061 0.0033 'International Tables Vol C Tables 4.2.6.8 and 6.1.1.4'
Si Si 0.0817 0.0704 'International Tables Vol C Tables 4.2.6.8 and 6.1.1.4'
Br Br -0.2901 2.4595 'International Tables Vol C Tables 4.2.6.8 and 6.1.1.4'

loop_
_geom_angle_atom_site_label_1
_geom_angle_atom_site_label_2
_geom_angle_atom_site_label_3
_geom_angle
N2 Si1 N1 107.53(6)
N2 Si1 Br1 110.85(5)
N1 Si1 Br1 112.53(4)
N2 Si1 Br2 109.49(4)
N1 Si1 Br2 111.28(4)
Br1 Si1 Br2 105.167(18)
C2 N1 C6 116.79(11)
C2 N1 Si1 118.85(9)
C6 N1 Si1 123.76(10)
C4 N2 C18 118.21(11)
C4 N2 Si1 115.20(10)
C18 N2 Si1 126.21(10)
C1 C2 N1 122.58(14)
C1 C2 C3 120.11(14)
N1 C2 C3 117.31(13)
C4 C3 C2 128.80(14)
C3 C4 N2 121.72(13)
C3 C4 C5 121.82(14)
N2 C4 C5 116.44(13)
C11 C6 C7 120.88(13)
C11 C6 N1 119.97(12)
C7 C6 N1 119.03(12)
C8 C7 C6 118.20(14)
C8 C7 C15 118.91(13)
C6 C7 C15 122.78(13)
C9 C8 C7 121.35(14)
C10 C9 C8 119.85(14)
C9 C10 C11 121.34(14)
C10 C11 C6 118.35(13)
C10 C11 C12 118.12(13)
C6 C11 C12 123.51(12)
C11 C12 C13 111.24(13)
C11 C12 C14 111.04(13)
C13 C12 C14 109.78(13)
C7 C15 C16 112.68(14)
C7 C15 C17 109.81(14)
C16 C15 C17 110.51(15)
C19 C18 C23 121.50(14)
C19 C18 N2 120.33(13)
C23 C18 N2 118.10(13)
C20 C19 C18 117.87(15)
C20 C19 C27 119.09(14)
C18 C19 C27 123.03(13)
C21 C20 C19 121.27(16)
C20 C21 C22 120.15(16)
C21 C22 C23 121.24(16)
C22 C23 C18 117.96(15)
C22 C23 C24 119.54(14)
C18 C23 C24 122.49(14)
C23 C24 C26 111.28(15)
C23 C24 C25 111.28(17)
C26 C24 C25 111.20(18)
C19 C27 C28 112.22(14)
C19 C27 C29 110.65(13)
C28 C27 C29 109.98(14)

loop_
_geom_bond_atom_site_label_1
_geom_bond_atom_site_label_2
_geom_bond_distance
Br1 Si1 2.1857(4)
Si1 N2 1.7042(12)
Si1 N1 1.7110(12)
Si1 Br2 2.2221(4)
N1 C2 1.4246(19)
N1 C6 1.4553(17)
C1 C2 1.343(2)
N2 C4 1.4207(19)
N2 C18 1.4531(18)
C2 C3 1.461(2)
C3 C4 1.345(2)
C4 C5 1.504(2)
C6 C11 1.410(2)
C6 C7 1.413(2)
C7 C8 1.393(2)
C7 C15 1.520(2)
C8 C9 1.384(2)
C9 C10 1.381(2)
C10 C11 1.393(2)
C11 C12 1.520(2)
C12 C13 1.533(2)
C12 C14 1.536(2)
C15 C16 1.529(2)
C15 C17 1.531(3)
C18 C19 1.405(2)
C18 C23 1.409(2)
C19 C20 1.399(2)
C19 C27 1.515(2)
C20 C21 1.377(3)
C21 C22 1.380(3)
C22 C23 1.394(2)
C23 C24 1.517(2)
C24 C26 1.524(3)
C24 C25 1.534(3)
C27 C28 1.532(2)
C27 C29 1.534(2)
